data_4513314
loop_
_publ_author_name
'Lusi, Matteo'
'Vitorica-Yrezabal, Inigo J.'
'Zaworotko, Michael J.'

_publ_section_title
;
 Expanding the Scope of Molecular Mixed Crystals Enabled by Three
 Component Solid Solutions
;
_journal_issue 8
_journal_name_full 'Crystal Growth &amp; Design'
_journal_page_first 4098
_journal_paper_doi 10.1021/acs.cgd.5b00685
_journal_volume 15
_journal_year 2015
_chemical_formula_sum 'C12.84 H8.84 N1.16'
_chemical_formula_weight 179.34
_chemical_name_systematic
;
 ?
;
_space_group_crystal_system monoclinic
_space_group_IT_number 14
_space_group_name_Hall '-P 2yn'
_space_group_name_H-M_alt 'P 1 21/n 1'
_symmetry_space_group_name_Hall '-P 2yn'
_symmetry_space_group_name_H-M 'P 1 21/n 1'
_atom_sites_solution_hydrogens geom
_audit_creation_method SHELXL-2014
_cell_angle_alpha 90
_cell_angle_beta 93.874(12)
_cell_angle_gamma 90
_cell_formula_units_Z 4
_cell_length_a 6.6849(8)
_cell_length_b 11.8463(11)
_cell_length_c 11.5162(11)
_cell_measurement_temperature 100(2)
_cell_volume 909.90(16)
_computing_structure_refinement 'SHELXL-2014 (Sheldrick, 2014)'
_diffrn_ambient_temperature 100(2)
_diffrn_measured_fraction_theta_full 0.996
_diffrn_measured_fraction_theta_max 0.871
_diffrn_radiation_type MoK\a
_diffrn_radiation_wavelength 0.71073
_diffrn_reflns_av_R_equivalents 0.0382
_diffrn_reflns_av_unetI/netI 0.0854
_diffrn_reflns_laue_measured_fraction_full 0.996
_diffrn_reflns_laue_measured_fraction_max 0.871
_diffrn_reflns_limit_h_max 9
_diffrn_reflns_limit_h_min -8
_diffrn_reflns_limit_k_max 13
_diffrn_reflns_limit_k_min -15
_diffrn_reflns_limit_l_max 15
_diffrn_reflns_limit_l_min -7
_diffrn_reflns_number 3766
_diffrn_reflns_point_group_measured_fraction_full 0.996
_diffrn_reflns_point_group_measured_fraction_max 0.871
_diffrn_reflns_theta_full 25.242
_diffrn_reflns_theta_max 30.257
_diffrn_reflns_theta_min 3.427
_exptl_absorpt_coefficient_mu 0.077
_exptl_absorpt_correction_T_max 1.08
_exptl_absorpt_correction_T_min 0.94
_exptl_absorpt_correction_type multi-scan
_exptl_absorpt_process_details sadabs
_exptl_crystal_colour yellow
_exptl_crystal_density_diffrn 1.309
_exptl_crystal_description prism
_exptl_crystal_F_000 376
_refine_diff_density_max 0.221
_refine_diff_density_min -0.247
_refine_diff_density_rms 0.050
_refine_ls_extinction_method none
_refine_ls_goodness_of_fit_ref 1.161
_refine_ls_hydrogen_treatment constr
_refine_ls_matrix_type full
_refine_ls_number_parameters 129
_refine_ls_number_reflns 2375
_refine_ls_number_restraints 0
_refine_ls_restrained_S_all 1.161
_refine_ls_R_factor_all 0.1389
_refine_ls_R_factor_gt 0.0829
_refine_ls_shift/su_max 0.000
_refine_ls_shift/su_mean 0.000
_refine_ls_structure_factor_coef Fsqd
_refine_ls_weighting_details 'w=1/[\s^2^(Fo^2^)+(0.0380P)^2^+0.1715P] where P=(Fo^2^+2Fc^2^)/3'
_refine_ls_weighting_scheme calc
_refine_ls_wR_factor_gt 0.1495
_refine_ls_wR_factor_ref 0.1727
_reflns_Friedel_coverage 0.000
_reflns_number_gt 1415
_reflns_number_total 2375
_reflns_threshold_expression 'I > 2\s(I)'
_cod_data_source_file cg5b00685_si_006.cif
_cod_data_source_block C:\#5
_cod_depositor_comments 'Adding full bibliography for 4513301--4513322.cif.'
_cod_database_code 4513314
_shelx_space_group_comment
;
The symmetry employed for this shelxl refinement is uniquely defined
by the following loop, which should always be used as a source of
symmetry information in preference to the above space-group names.
They are only intended as comments.
;
_shelxl_version_number 2014-3

loop_
_space_group_symop_operation_xyz
'x, y, z'
'-x+1/2, y+1/2, -z+1/2'
'-x, -y, -z'
'x-1/2, -y-1/2, z-1/2'

loop_
_atom_site_label
_atom_site_type_symbol
_atom_site_fract_x
_atom_site_fract_y
_atom_site_fract_z
_atom_site_U_iso_or_equiv
_atom_site_adp_type
_atom_site_occupancy
_atom_site_site_symmetry_order
_atom_site_calc_flag
_atom_site_refinement_flags_posn
_atom_site_refinement_flags_adp
_atom_site_refinement_flags_occupancy
_atom_site_disorder_assembly
_atom_site_disorder_group
C1 C -0.2873(4) 0.41269(19) 0.06852(19) 0.0262(7) Uani 0.67(3) 1 d . . P A 1
H1 H -0.4204 0.4149 0.0340 0.031 Uiso 0.67(3) 1 calc R U P A 1
N1 N -0.2873(4) 0.41269(19) 0.06852(19) 0.0262(7) Uani 0.33(3) 1 d . . P A 2
C2 C -0.1406(4) 0.3524(2) 0.01696(19) 0.0230(6) Uani 1 1 d . . . . .
C3 C -0.1822(4) 0.2886(2) -0.0871(2) 0.0304(6) Uani 1 1 d . . . . .
H3 H -0.3135 0.2896 -0.1242 0.036 Uiso 1 1 calc R U . . .
C4 C -0.0370(4) 0.2266(2) -0.1336(2) 0.0326(7) Uani 1 1 d . . . . .
H4 H -0.0678 0.1839 -0.2023 0.039 Uiso 1 1 calc R U . . .
C5 C 0.1608(4) 0.2250(2) -0.0804(2) 0.0339(7) Uani 1 1 d . . . . .
H5 H 0.2614 0.1816 -0.1140 0.041 Uiso 1 1 calc R U . . .
C6 C 0.2076(4) 0.2850(2) 0.0183(2) 0.0306(6) Uani 1 1 d . . . . .
H6 H 0.3406 0.2830 0.0529 0.037 Uiso 1 1 calc R U . . .
C7 C 0.0594(4) 0.3510(2) 0.0705(2) 0.0222(6) Uani 1 1 d . . . . .
N8 N 0.1108(3) 0.40883(17) 0.16940(17) 0.0232(6) Uani 0.83(3) 1 d . . P B 1
C8 C 0.1108(3) 0.40883(17) 0.16940(17) 0.0232(6) Uani 0.17(3) 1 d . . P B 2
H8 H 0.2447 0.4083 0.2028 0.028 Uiso 0.17(3) 1 calc R U P B 2
C9 C -0.0347(4) 0.4674(2) 0.2191(2) 0.0226(6) Uani 1 1 d . . . . .
C10 C 0.0140(4) 0.5272(2) 0.3249(2) 0.0315(7) Uani 1 1 d . . . . .
H10 H 0.1483 0.5279 0.3576 0.038 Uiso 1 1 calc R U . . .
C11 C -0.1303(4) 0.5829(2) 0.3789(2) 0.0347(7) Uani 1 1 d . . . . .
H11 H -0.0957 0.6217 0.4496 0.042 Uiso 1 1 calc R U . . .
C12 C -0.3320(4) 0.5844(2) 0.3322(2) 0.0319(7) Uani 1 1 d . . . . .
H12 H -0.4307 0.6236 0.3720 0.038 Uiso 1 1 calc R U . . .
C13 C -0.3847(4) 0.5301(2) 0.2308(2) 0.0299(6) Uani 1 1 d . . . . .
H13 H -0.5199 0.5323 0.1996 0.036 Uiso 1 1 calc R U . . .
C14 C -0.2383(4) 0.4697(2) 0.1707(2) 0.0226(6) Uani 1 1 d . . . . .

loop_
_atom_site_aniso_label
_atom_site_aniso_U_11
_atom_site_aniso_U_22
_atom_site_aniso_U_33
_atom_site_aniso_U_23
_atom_site_aniso_U_13
_atom_site_aniso_U_12
C1 0.0272(15) 0.0244(13) 0.0265(13) 0.0026(10) -0.0025(10) 0.0021(11)
N1 0.0272(15) 0.0244(13) 0.0265(13) 0.0026(10) -0.0025(10) 0.0021(11)
C2 0.0312(14) 0.0164(12) 0.0211(12) 0.0034(10) -0.0002(11) 0.0003(11)
C3 0.0404(16) 0.0227(14) 0.0265(13) -0.0014(11) -0.0086(12) 0.0026(12)
C4 0.0532(18) 0.0227(14) 0.0215(13) -0.0004(11) -0.0003(12) 0.0038(13)
C5 0.0426(17) 0.0246(14) 0.0360(16) -0.0038(12) 0.0133(13) 0.0061(13)
C6 0.0264(14) 0.0310(15) 0.0350(15) -0.0033(12) 0.0067(12) 0.0033(12)
C7 0.0266(14) 0.0197(13) 0.0209(12) 0.0033(10) 0.0050(10) -0.0028(10)
N8 0.0211(12) 0.0261(12) 0.0227(11) -0.0026(9) 0.0035(9) -0.0041(9)
C8 0.0211(12) 0.0261(12) 0.0227(11) -0.0026(9) 0.0035(9) -0.0041(9)
C9 0.0267(14) 0.0197(13) 0.0217(12) 0.0026(10) 0.0034(11) -0.0040(10)
C10 0.0326(16) 0.0363(16) 0.0260(14) -0.0049(12) 0.0053(12) -0.0102(13)
C11 0.0506(19) 0.0263(14) 0.0284(14) -0.0091(12) 0.0115(13) -0.0125(14)
C12 0.0422(17) 0.0215(14) 0.0342(15) -0.0001(12) 0.0177(13) 0.0047(12)
C13 0.0330(16) 0.0269(15) 0.0306(14) 0.0036(12) 0.0076(12) 0.0066(12)
C14 0.0279(14) 0.0188(13) 0.0213(12) 0.0048(10) 0.0040(11) -0.0008(11)

loop_
_atom_type_symbol
_atom_type_description
_atom_type_scat_dispersion_real
_atom_type_scat_dispersion_imag
_atom_type_scat_source
C C 0.0033 0.0016 'International Tables Vol C Tables 4.2.6.8 and 6.1.1.4'
H H 0.0000 0.0000 'International Tables Vol C Tables 4.2.6.8 and 6.1.1.4'
N N 0.0061 0.0033 'International Tables Vol C Tables 4.2.6.8 and 6.1.1.4'

loop_
_geom_angle_atom_site_label_1
_geom_angle_atom_site_label_2
_geom_angle_atom_site_label_3
_geom_angle
C14 C1 C2 119.1(2)
C14 C1 H1 120.4
C2 C1 H1 120.4
C1 C2 C3 122.1(2)
C1 C2 C7 119.3(2)
C3 C2 C7 118.5(2)
C4 C3 C2 121.0(2)
C4 C3 H3 119.5
C2 C3 H3 119.5
C3 C4 C5 120.5(2)
C3 C4 H4 119.8
C5 C4 H4 119.8
C6 C5 C4 120.7(2)
C6 C5 H5 119.7
C4 C5 H5 119.7
C5 C6 C7 120.8(3)
C5 C6 H6 119.6
C7 C6 H6 119.6
N8 C7 C6 119.2(2)
N8 C7 C2 122.2(2)
C6 C7 C2 118.6(2)
C9 N8 C7 117.8(2)
N8 C9 C10 119.1(2)
N8 C9 C14 122.3(2)
C10 C9 C14 118.5(2)
C11 C10 C9 120.3(3)
C11 C10 H10 119.8
C9 C10 H10 119.8
C10 C11 C12 121.4(2)
C10 C11 H11 119.3
C12 C11 H11 119.3
C13 C12 C11 120.3(2)
C13 C12 H12 119.9
C11 C12 H12 119.9
C12 C13 C14 120.5(3)
C12 C13 H13 119.8
C14 C13 H13 119.8
C1 C14 C13 121.9(2)
C1 C14 C9 119.1(2)
C13 C14 C9 118.9(2)

loop_
_geom_bond_atom_site_label_1
_geom_bond_atom_site_label_2
_geom_bond_distance
C1 C14 1.377(3)
C1 C2 1.379(3)
C1 H1 0.9500
C2 C3 1.428(3)
C2 C7 1.434(3)
C3 C4 1.357(3)
C3 H3 0.9500
C4 C5 1.419(4)
C4 H4 0.9500
C5 C6 1.358(4)
C5 H5 0.9500
C6 C7 1.426(3)
C6 H6 0.9500
C7 N8 1.353(3)
N8 C9 1.353(3)
C9 C10 1.428(3)
C9 C14 1.436(3)
C10 C11 1.354(3)
C10 H10 0.9500
C11 C12 1.417(4)
C11 H11 0.9500
C12 C13 1.359(3)
C12 H12 0.9500
C13 C14 1.428(3)
C13 H13 0.9500

loop_
_geom_torsion_atom_site_label_1
_geom_torsion_atom_site_label_2
_geom_torsion_atom_site_label_3
_geom_torsion_atom_site_label_4
_geom_torsion
C14 C1_a C2 C3 178.1(2)
C14 C1 C2 C7 -0.3(3)
C1 C2 C3 C4 -177.5(2)
C7 C2 C3 C4 0.9(4)
C2 C3 C4 C5 -0.8(4)
C3 C4 C5 C6 0.4(4)
C4 C5 C6 C7 -0.1(4)
C5 C6 C7 N8 179.4(2)
C5 C6 C7 C2 0.2(4)
C1 C2 C7 N8 -1.3(3)
C3 C2 C7 N8 -179.7(2)
C1 C2 C7 C6 177.8(2)
C3 C2 C7 C6 -0.6(3)
C6 C7 N8 C9 -177.7(2)
C2 C7 N8 C9 1.4(3)
C7 N8 C9 C10 178.6(2)
C7 N8 C9 C14 0.0(3)
N8 C9 C10 C11 -177.5(2)
C14 C9 C10 C11 1.2(4)
C9 C10 C11 C12 -0.5(4)
C10 C11 C12 C13 -0.5(4)
C11 C12 C13 C14 0.7(4)
C2 C1 C14 C13 -177.6(2)
C2 C1 C14 C9 1.7(3)
C12 C13 C14 C1 179.2(2)
C12 C13 C14 C9 0.0(4)
N8 C9 C14 C1 -1.6(3)
C10 C9 C14 C1 179.8(2)
N8 C9 C14 C13 177.7(2)
C10 C9 C14 C13 -0.9(3)
